data_7203975
loop_
_publ_author_name
'Lee, Ha-Jin'
'Noh, Dong-Youn'

_publ_section_title
;
 Syntheses, X-ray crystal structures and properties of di- and
 tetra-ferrocenyl nickel-bis(1,4-dithiin-5,6-dithiolate) complexes
;
_journal_issue 9
_journal_name_full 'Journal of Materials Chemistry'
_journal_page_first 2167
_journal_paper_doi 10.1039/b001829p
_journal_volume 10
_journal_year 2000
_chemical_formula_moiety (C16H36N)[Ni(C24H18S4Fe2)2](C3H6O)
_chemical_formula_sum 'C67 H78 Fe4 N Ni O S8'
_chemical_formula_weight 1451.89
_chemical_name_common TBA[Ni(dfcvdt)2](COMe2)
_chemical_name_systematic
; 
 ? 
;
_space_group_IT_number 62
_symmetry_cell_setting orthorhombic
_symmetry_space_group_name_Hall '-P 2ac 2n'
_symmetry_space_group_name_H-M 'P n m a'
_atom_sites_solution_hydrogens geom
_atom_sites_solution_primary direct
_atom_sites_solution_secondary difmap
_audit_creation_method SHELXL-97
_cell_angle_alpha 90.00
_cell_angle_beta 90.00
_cell_angle_gamma 90.00
_cell_formula_units_Z 4
_cell_length_a 20.457(14)
_cell_length_b 39.220(13)
_cell_length_c 8.496(2)
_cell_measurement_temperature 293(2)
_cell_measurement_theta_max 23.45
_cell_measurement_theta_min 1.99
_cell_volume 6817(5)
_computing_structure_refinement 'SHELXL-97 (Sheldrick, 1997)'
_computing_structure_solution 'SHELXS-97 (Sheldrick, 1990)'
_diffrn_ambient_temperature 293(2)
_diffrn_measured_fraction_theta_full 0.541
_diffrn_measured_fraction_theta_max 0.541
_diffrn_radiation_monochromator graphite
_diffrn_radiation_source 'fine-focus sealed tube'
_diffrn_radiation_type MoK\a
_diffrn_radiation_wavelength 0.71073
_diffrn_reflns_av_R_equivalents 0.0000
_diffrn_reflns_av_sigmaI/netI 0.2180
_diffrn_reflns_limit_h_max 22
_diffrn_reflns_limit_h_min 0
_diffrn_reflns_limit_k_max 43
_diffrn_reflns_limit_k_min 0
_diffrn_reflns_limit_l_max 9
_diffrn_reflns_limit_l_min 0
_diffrn_reflns_number 3052
_diffrn_reflns_theta_full 23.45
_diffrn_reflns_theta_max 23.45
_diffrn_reflns_theta_min 1.99
_exptl_absorpt_coefficient_mu 1.388
_exptl_crystal_colour black
_exptl_crystal_density_diffrn 1.415
_exptl_crystal_density_method 'not measured'
_exptl_crystal_description parallelipiped
_exptl_crystal_F_000 3020
_exptl_crystal_size_max 0.4
_exptl_crystal_size_mid 0.2
_exptl_crystal_size_min 0.1
_refine_diff_density_max 1.058
_refine_diff_density_min -0.667
_refine_diff_density_rms 0.143
_refine_ls_extinction_method none
_refine_ls_goodness_of_fit_ref 1.037
_refine_ls_hydrogen_treatment mixed
_refine_ls_matrix_type full
_refine_ls_number_parameters 335
_refine_ls_number_reflns 3052
_refine_ls_number_restraints 12
_refine_ls_restrained_S_all 1.037
_refine_ls_R_factor_all 0.2474
_refine_ls_R_factor_gt 0.1093
_refine_ls_shift/su_max 4.605
_refine_ls_shift/su_mean 0.259
_refine_ls_structure_factor_coef Fsqd
_refine_ls_weighting_details 'w=1/[\s^2^(Fo^2^)+(0.1566P)^2^+0.0000P] where P=(Fo^2^+2Fc^2^)/3'
_refine_ls_weighting_scheme calc
_refine_ls_wR_factor_gt 0.2571
_refine_ls_wR_factor_ref 0.3047
_reflns_number_gt 1267
_reflns_number_total 3052
_reflns_threshold_expression >2sigma(I)
_cod_data_source_file b001829p.txt
_cod_data_source_block ni-2
_cod_depositor_comments
;
The following automatic conversions were performed:

'_refine_ls_weighting_scheme' value 'calc
w=1/[\s^2^(Fo^2^)+(0.1566P)^2^+0.0000P] where P=(Fo^2^+2Fc^2^)/3' was
changed to 'calc'. New tag '_refine_ls_weighting_details' was
created. The value of the new tag was set to
'w=1/[\s^2^(Fo^2^)+(0.1566P)^2^+0.0000P] where P=(Fo^2^+2Fc^2^)/3'.

Automatic conversion script
Id: cif_fix_values 3143 2015-03-26 13:38:13Z robertas 
;
_cod_original_sg_symbol_H-M Pnma
_cod_database_code 7203975

loop_
_symmetry_equiv_pos_as_xyz
'x, y, z'
'-x+1/2, -y, z+1/2'
'-x, y+1/2, -z'
'x+1/2, -y+1/2, -z+1/2'
'-x, -y, -z'
'x-1/2, y, -z-1/2'
'x, -y-1/2, z'
'-x-1/2, y-1/2, z-1/2'

loop_
_atom_site_label
_atom_site_type_symbol
_atom_site_fract_x
_atom_site_fract_y
_atom_site_fract_z
_atom_site_U_iso_or_equiv
_atom_site_adp_type
_atom_site_occupancy
_atom_site_calc_flag
_atom_site_refinement_flags
_atom_site_disorder_assembly
_atom_site_disorder_group
Ni Ni 0.0501(2) 0.2500 0.1832(5) 0.0595(14) Uani 1 d S . .
Fe1 Fe -0.11742(17) 0.10409(10) -0.0784(5) 0.0809(15) Uani 1 d . . .
Fe2 Fe 0.19185(18) 0.05551(10) 0.0303(5) 0.0754(14) Uani 1 d . . .
S1 S 0.1231(3) 0.21235(18) 0.1330(8) 0.071(2) Uani 1 d . . .
S2 S -0.0217(3) 0.21188(18) 0.2335(9) 0.074(2) Uani 1 d . . .
S3 S 0.1317(3) 0.13656(19) 0.1696(10) 0.078(2) Uani 1 d . . .
S4 S -0.0177(3) 0.13556(18) 0.2667(9) 0.080(2) Uani 1 d . . .
C1 C 0.0853(12) 0.1742(7) 0.171(3) 0.072(8) Uani 1 d . . .
C2 C 0.0208(11) 0.1761(6) 0.220(3) 0.058(7) Uani 1 d . . .
C3 C 0.0774(10) 0.1082(6) 0.080(3) 0.053(7) Uani 1 d . . .
C4 C 0.0151(12) 0.1099(6) 0.123(3) 0.058(7) Uani 1 d . . .
C5 C 0.1086(9) 0.0818(7) -0.015(3) 0.052(7) Uani 1 d . . .
C6 C 0.1583(12) 0.0904(6) -0.125(3) 0.063(8) Uani 1 d . . .
H6 H 0.1772 0.1116 -0.1430 0.076 Uiso 1 calc R . .
C7 C 0.1732(13) 0.0575(9) -0.206(3) 0.090(10) Uani 1 d . . .
H7 H 0.2026 0.0554 -0.2894 0.108 Uiso 1 calc R . .
C8 C 0.1387(15) 0.0308(8) -0.145(4) 0.105(12) Uani 1 d . . .
H8 H 0.1421 0.0078 -0.1709 0.126 Uiso 1 calc R . .
C9 C 0.0957(12) 0.0463(6) -0.030(3) 0.069(8) Uani 1 d . . .
H9 H 0.0637 0.0346 0.0258 0.083 Uiso 1 calc R . .
C10 C 0.2170(14) 0.0592(12) 0.261(3) 0.093(10) Uani 1 d . . .
H10 H 0.1929 0.0698 0.3398 0.112 Uiso 1 calc R . .
C11 C 0.2619(19) 0.0746(9) 0.160(5) 0.105(11) Uani 1 d U . .
H11 H 0.2707 0.0978 0.1563 0.126 Uiso 1 calc R . .
C12 C 0.2905(15) 0.0512(13) 0.068(4) 0.117(12) Uani 1 d . . .
H12 H 0.3244 0.0548 -0.0031 0.141 Uiso 1 calc R . .
C13 C 0.259(2) 0.0205(11) 0.100(5) 0.112(13) Uani 1 d . . .
H13 H 0.2669 0.0000 0.0479 0.134 Uiso 1 calc R . .
C14 C 0.215(2) 0.0255(9) 0.222(5) 0.106(12) Uani 1 d . . .
H14 H 0.1892 0.0089 0.2692 0.127 Uiso 1 calc R . .
C15 C -0.0360(13) 0.0872(7) 0.031(4) 0.084(9) Uani 1 d . . .
C16 C -0.0341(12) 0.0760(7) -0.129(4) 0.075(8) Uani 1 d . . .
H16 H -0.0019 0.0806 -0.2037 0.090 Uiso 1 calc R . .
C17 C -0.0897(17) 0.0570(9) -0.150(4) 0.106(11) Uani 1 d . . .
H17 H -0.1015 0.0461 -0.2427 0.127 Uiso 1 calc R . .
C18 C -0.1265(15) 0.0566(8) -0.010(6) 0.112(13) Uani 1 d . . .
H18 H -0.1666 0.0459 0.0031 0.135 Uiso 1 calc R . .
C19 C -0.0932(14) 0.0750(7) 0.108(4) 0.082(9) Uani 1 d . . .
H19 H -0.1058 0.0784 0.2122 0.099 Uiso 1 calc R . .
C20 C -0.108(2) 0.1576(9) -0.081(5) 0.112(13) Uani 1 d . . .
H20 H -0.0744 0.1713 -0.0455 0.134 Uiso 1 calc R . .
C21 C -0.1184(18) 0.1446(9) -0.229(6) 0.111(12) Uani 1 d . . .
H21 H -0.0899 0.1483 -0.3122 0.133 Uiso 1 calc R . .
C22 C -0.177(2) 0.1249(9) -0.241(6) 0.131(14) Uani 1 d . . .
H22 H -0.1918 0.1130 -0.3292 0.157 Uiso 1 calc R . .
C23 C -0.2070(14) 0.1271(9) -0.097(5) 0.109(12) Uani 1 d U . .
H23 H -0.2480 0.1188 -0.0695 0.131 Uiso 1 calc R . .
C24 C -0.162(2) 0.1450(8) 0.001(5) 0.117(12) Uani 1 d . . .
H24 H -0.1675 0.1479 0.1084 0.141 Uiso 1 calc R . .
N1 N 0.2363(16) 0.2500 0.571(4) 0.094(11) Uiso 1 d S . .
C31 C 0.214(2) 0.2222(11) 0.650(5) 0.171(17) Uiso 1 d . . .
C32 C 0.165(2) 0.2115(11) 0.579(5) 0.153(15) Uiso 1 d . . .
C33 C 0.131(3) 0.1838(13) 0.686(6) 0.21(2) Uiso 1 d . . .
C34 C 0.075(2) 0.1645(12) 0.657(6) 0.191(19) Uiso 1 d . . .
C35 C 0.258(2) 0.2500 0.414(5) 0.089(13) Uiso 1 d S . .
C36 C 0.288(2) 0.2223(13) 0.328(6) 0.073(16) Uiso 0.50 d P . .
C37 C 0.3060(19) 0.2340(9) 0.143(5) 0.043(12) Uiso 0.50 d P . .
C38 C 0.316(3) 0.2008(14) 0.062(6) 0.090(19) Uiso 0.50 d P . .
C39 C 0.298(3) 0.2273(13) 0.673(6) 0.081(17) Uiso 0.50 d P . .
C40 C 0.3586(18) 0.2500 0.660(5) 0.076(12) Uiso 1 d S . .
C41 C 0.410(3) 0.2335(13) 0.784(7) 0.10(2) Uiso 0.50 d P . .
C42 C 0.472(3) 0.2500 0.777(7) 0.17(2) Uiso 1 d S . .
C51 C 0.0000 0.0000 0.5000 0.24(4) Uiso 1 d S . .
C52 C 0.038(3) 0.0289(14) 0.451(6) 0.31(2) Uiso 1 d . . .
O1 O 0.046(4) -0.009(2) 0.532(9) 0.38(3) Uiso 0.50 d P . .

loop_
_atom_site_aniso_label
_atom_site_aniso_U_11
_atom_site_aniso_U_22
_atom_site_aniso_U_33
_atom_site_aniso_U_23
_atom_site_aniso_U_13
_atom_site_aniso_U_12
Ni 0.046(3) 0.079(3) 0.053(3) 0.000 -0.002(3) 0.000
Fe1 0.046(2) 0.082(3) 0.115(4) 0.011(3) -0.017(2) -0.004(2)
Fe2 0.058(2) 0.077(3) 0.092(3) 0.003(3) -0.010(2) 0.016(2)
S1 0.049(4) 0.089(5) 0.074(5) -0.011(5) 0.007(4) -0.006(4)
S2 0.055(4) 0.075(5) 0.093(6) 0.002(5) 0.021(4) 0.008(4)
S3 0.043(4) 0.094(5) 0.096(6) -0.019(5) -0.017(4) 0.004(4)
S4 0.063(4) 0.098(6) 0.078(6) -0.005(5) 0.018(4) 0.004(4)
C1 0.051(16) 0.11(2) 0.049(18) 0.002(17) 0.022(14) -0.013(16)
C2 0.066(16) 0.085(19) 0.024(17) 0.007(13) 0.014(13) -0.052(15)
C3 0.037(13) 0.055(15) 0.066(18) -0.039(15) 0.005(14) 0.015(12)
C4 0.060(17) 0.087(19) 0.027(16) 0.016(14) -0.005(14) 0.009(16)
C5 0.014(11) 0.09(2) 0.052(17) 0.023(16) -0.003(12) -0.013(13)
C6 0.084(19) 0.038(16) 0.07(2) -0.001(15) -0.009(17) 0.001(15)
C7 0.09(2) 0.15(3) 0.029(18) -0.016(19) -0.015(14) 0.06(2)
C8 0.08(2) 0.10(2) 0.13(3) 0.05(2) -0.01(2) -0.05(2)
C9 0.047(17) 0.06(2) 0.10(2) 0.007(17) -0.002(16) -0.035(14)
C10 0.06(2) 0.17(4) 0.05(2) 0.00(2) -0.019(17) 0.05(2)
C11 0.087(19) 0.12(2) 0.11(2) 0.02(2) -0.054(18) 0.01(2)
C12 0.08(2) 0.13(3) 0.14(3) -0.04(3) -0.03(2) 0.04(3)
C13 0.14(3) 0.10(3) 0.09(4) -0.03(3) -0.04(3) 0.07(3)
C14 0.17(4) 0.06(3) 0.09(3) -0.01(2) -0.07(3) 0.03(2)
C15 0.07(2) 0.08(2) 0.10(3) 0.01(2) 0.04(2) 0.035(17)
C16 0.042(16) 0.10(2) 0.08(3) 0.003(19) 0.006(17) -0.002(16)
C17 0.07(2) 0.15(3) 0.10(3) -0.02(3) -0.01(2) -0.01(2)
C18 0.06(2) 0.08(2) 0.20(4) 0.01(3) -0.01(3) -0.060(18)
C19 0.067(19) 0.08(2) 0.10(3) 0.01(2) 0.04(2) 0.039(17)
C20 0.14(4) 0.08(3) 0.11(4) 0.03(3) -0.02(3) -0.01(2)
C21 0.11(3) 0.08(3) 0.13(4) 0.04(3) -0.01(3) -0.02(2)
C22 0.13(4) 0.09(3) 0.17(4) 0.03(3) -0.05(4) 0.01(3)
C23 0.044(17) 0.12(2) 0.16(3) 0.02(2) -0.02(2) 0.035(16)
C24 0.13(3) 0.09(3) 0.13(3) 0.02(2) -0.05(3) -0.01(2)

loop_
_atom_type_symbol
_atom_type_description
_atom_type_scat_dispersion_real
_atom_type_scat_dispersion_imag
_atom_type_scat_source
Fe Fe 0.3463 0.8444 'International Tables Vol C Tables 4.2.6.8 and 6.1.1.4'
Ni Ni 0.3393 1.1124 'International Tables Vol C Tables 4.2.6.8 and 6.1.1.4'
S S 0.1246 0.1234 'International Tables Vol C Tables 4.2.6.8 and 6.1.1.4'
C C 0.0033 0.0016 'International Tables Vol C Tables 4.2.6.8 and 6.1.1.4'
N N 0.0061 0.0033 'International Tables Vol C Tables 4.2.6.8 and 6.1.1.4'
O O 0.0106 0.0060 'International Tables Vol C Tables 4.2.6.8 and 6.1.1.4'
H H 0.0000 0.0000 'International Tables Vol C Tables 4.2.6.8 and 6.1.1.4'

loop_
_geom_angle_atom_site_label_1
_geom_angle_atom_site_label_2
_geom_angle_atom_site_label_3
_geom_angle
_geom_angle_site_symmetry_1
_geom_angle_site_symmetry_3
_geom_angle_publ_flag
S1 Ni S1 87.1(4) 7_565 . ?
S1 Ni S2 179.2(3) 7_565 . ?
S1 Ni S2 92.1(3) . . ?
S1 Ni S2 92.1(3) 7_565 7_565 ?
S1 Ni S2 179.2(3) . 7_565 ?
S2 Ni S2 88.7(4) . 7_565 ?
C18 Fe1 C24 129.2(19) . . ?
C18 Fe1 C15 68.2(12) . . ?
C24 Fe1 C15 119.4(14) . . ?
C18 Fe1 C21 158(2) . . ?
C24 Fe1 C21 64.6(15) . . ?
C15 Fe1 C21 123.5(14) . . ?
C18 Fe1 C16 68.6(12) . . ?
C24 Fe1 C16 152.3(15) . . ?
C15 Fe1 C16 41.0(10) . . ?
C21 Fe1 C16 107.0(13) . . ?
C18 Fe1 C22 122.1(15) . . ?
C24 Fe1 C22 67.9(15) . . ?
C15 Fe1 C22 161.4(17) . . ?
C21 Fe1 C22 41.4(12) . . ?
C16 Fe1 C22 124.7(17) . . ?
C18 Fe1 C23 110.9(14) . . ?
C24 Fe1 C23 41.7(12) . . ?
C15 Fe1 C23 156.6(17) . . ?
C21 Fe1 C23 66.3(14) . . ?
C16 Fe1 C23 162.2(16) . . ?
C22 Fe1 C23 39.4(12) . . ?
C18 Fe1 C19 41.5(11) . . ?
C24 Fe1 C19 107.9(14) . . ?
C15 Fe1 C19 41.3(9) . . ?
C21 Fe1 C19 159.4(17) . . ?
C16 Fe1 C19 70.2(10) . . ?
C22 Fe1 C19 156.5(17) . . ?
C23 Fe1 C19 122.1(14) . . ?
C18 Fe1 C17 41.4(12) . . ?
C24 Fe1 C17 168.0(17) . . ?
C15 Fe1 C17 66.9(12) . . ?
C21 Fe1 C17 121.8(17) . . ?
C16 Fe1 C17 39.1(10) . . ?
C22 Fe1 C17 109.4(15) . . ?
C23 Fe1 C17 129.0(15) . . ?
C19 Fe1 C17 69.6(12) . . ?
C18 Fe1 C20 163.3(19) . . ?
C24 Fe1 C20 39.6(12) . . ?
C15 Fe1 C20 105.1(14) . . ?
C21 Fe1 C20 38.4(12) . . ?
C16 Fe1 C20 117.0(14) . . ?
C22 Fe1 C20 69.0(14) . . ?
C23 Fe1 C20 68.8(15) . . ?
C19 Fe1 C20 123.5(16) . . ?
C17 Fe1 C20 151.7(17) . . ?
C11 Fe2 C13 66.3(14) . . ?
C11 Fe2 C10 41.0(11) . . ?
C13 Fe2 C10 66.2(13) . . ?
C11 Fe2 C6 110.9(12) . . ?
C13 Fe2 C6 151.2(18) . . ?
C10 Fe2 C6 132.0(14) . . ?
C11 Fe2 C5 121.8(14) . . ?
C13 Fe2 C5 165.5(17) . . ?
C10 Fe2 C5 111.0(11) . . ?
C6 Fe2 C5 41.2(9) . . ?
C11 Fe2 C9 154.9(18) . . ?
C13 Fe2 C9 126.9(16) . . ?
C10 Fe2 C9 119.6(13) . . ?
C6 Fe2 C9 68.4(10) . . ?
C5 Fe2 C9 40.7(8) . . ?
C11 Fe2 C12 38.9(12) . . ?
C13 Fe2 C12 39.7(12) . . ?
C10 Fe2 C12 66.8(13) . . ?
C6 Fe2 C12 119.4(15) . . ?
C5 Fe2 C12 153.9(16) . . ?
C9 Fe2 C12 164.2(15) . . ?
C11 Fe2 C7 132.4(16) . . ?
C13 Fe2 C7 115.9(15) . . ?
C10 Fe2 C7 172.6(17) . . ?
C6 Fe2 C7 43.1(9) . . ?
C5 Fe2 C7 68.9(10) . . ?
C9 Fe2 C7 65.4(11) . . ?
C12 Fe2 C7 109.8(13) . . ?
C11 Fe2 C8 164.3(18) . . ?
C13 Fe2 C8 104.3(15) . . ?
C10 Fe2 C8 148.7(16) . . ?
C6 Fe2 C8 70.8(11) . . ?
C5 Fe2 C8 70.3(11) . . ?
C9 Fe2 C8 40.8(10) . . ?
C12 Fe2 C8 125.9(16) . . ?
C7 Fe2 C8 38.6(9) . . ?
C11 Fe2 C14 66.7(13) . . ?
C13 Fe2 C14 39.7(11) . . ?
C10 Fe2 C14 38.7(10) . . ?
C6 Fe2 C14 168.3(16) . . ?
C5 Fe2 C14 129.2(15) . . ?
C9 Fe2 C14 108.5(13) . . ?
C12 Fe2 C14 66.6(15) . . ?
C7 Fe2 C14 147.1(15) . . ?
C8 Fe2 C14 114.9(13) . . ?
C1 S1 Ni 104.5(9) . . ?
C2 S2 Ni 102.6(7) . . ?
C1 S3 C3 101.2(11) . . ?
C4 S4 C2 100.9(12) . . ?
C2 C1 S1 116(2) . . ?
C2 C1 S3 124(2) . . ?
S1 C1 S3 119.2(14) . . ?
C1 C2 S2 124.5(18) . . ?
C1 C2 S4 116(2) . . ?
S2 C2 S4 120.0(13) . . ?
C4 C3 C5 128(2) . . ?
C4 C3 S3 117.0(19) . . ?
C5 C3 S3 114.5(16) . . ?
C3 C4 C15 118(2) . . ?
C3 C4 S4 127(2) . . ?
C15 C4 S4 115.0(18) . . ?
C6 C5 C9 108(2) . . ?
C6 C5 C3 120(2) . . ?
C9 C5 C3 132(2) . . ?
C6 C5 Fe2 69.3(12) . . ?
C9 C5 Fe2 71.1(13) . . ?
C3 C5 Fe2 128.8(16) . . ?
C5 C6 C7 104(2) . . ?
C5 C6 Fe2 69.5(13) . . ?
C7 C6 Fe2 69.4(13) . . ?
C8 C7 C6 112(3) . . ?
C8 C7 Fe2 72.0(17) . . ?
C6 C7 Fe2 67.5(13) . . ?
C7 C8 C9 104(3) . . ?
C7 C8 Fe2 69.4(16) . . ?
C9 C8 Fe2 69.0(17) . . ?
C8 C9 C5 111(2) . . ?
C8 C9 Fe2 70.2(15) . . ?
C5 C9 Fe2 68.2(12) . . ?
C11 C10 C14 107(3) . . ?
C11 C10 Fe2 66.5(17) . . ?
C14 C10 Fe2 72.0(18) . . ?
C10 C11 C12 111(3) . . ?
C10 C11 Fe2 72.5(18) . . ?
C12 C11 Fe2 74(2) . . ?
C13 C12 C11 106(4) . . ?
C13 C12 Fe2 69.6(19) . . ?
C11 C12 Fe2 66.6(18) . . ?
C12 C13 C14 109(4) . . ?
C12 C13 Fe2 70.7(19) . . ?
C14 C13 Fe2 71.3(19) . . ?
C13 C14 C10 108(4) . . ?
C13 C14 Fe2 69(2) . . ?
C10 C14 Fe2 69.2(18) . . ?
C16 C15 C19 111(3) . . ?
C16 C15 C4 129(2) . . ?
C19 C15 C4 120(3) . . ?
C16 C15 Fe1 71.6(18) . . ?
C19 C15 Fe1 69.1(16) . . ?
C4 C15 Fe1 126.1(17) . . ?
C15 C16 C17 105(3) . . ?
C15 C16 Fe1 67.4(16) . . ?
C17 C16 Fe1 68.4(17) . . ?
C18 C17 C16 110(3) . . ?
C18 C17 Fe1 66.9(18) . . ?
C16 C17 Fe1 72.5(18) . . ?
C19 C18 C17 110(3) . . ?
C19 C18 Fe1 71.4(16) . . ?
C17 C18 Fe1 72(2) . . ?
C18 C19 C15 104(3) . . ?
C18 C19 Fe1 67.1(19) . . ?
C15 C19 Fe1 69.5(17) . . ?
C21 C20 C24 102(4) . . ?
C21 C20 Fe1 68(2) . . ?
C24 C20 Fe1 65(2) . . ?
C20 C21 C22 113(4) . . ?
C20 C21 Fe1 73(2) . . ?
C22 C21 Fe1 68.6(19) . . ?
C23 C22 C21 106(4) . . ?
C23 C22 Fe1 72(2) . . ?
C21 C22 Fe1 70.1(19) . . ?
C22 C23 C24 105(3) . . ?
C22 C23 Fe1 69.0(18) . . ?
C24 C23 Fe1 65.8(17) . . ?
C20 C24 C23 113(4) . . ?
C20 C24 Fe1 76(2) . . ?
C23 C24 Fe1 72.5(19) . . ?
C31 N1 C31 107(5) 7_565 . ?
C31 N1 C35 125(3) 7_565 . ?
C31 N1 C35 125(3) . . ?
C31 N1 C39 66(3) 7_565 7_565 ?
C31 N1 C39 113(4) . 7_565 ?
C35 N1 C39 104(3) . 7_565 ?
C31 N1 C39 113(4) 7_565 . ?
C31 N1 C39 66(3) . . ?
C35 N1 C39 104(3) . . ?
C39 N1 C39 60(3) 7_565 . ?
C32 C31 N1 107(4) . . ?
C32 C31 C39 153(5) . . ?
N1 C31 C39 69(3) . . ?
C31 C32 C33 108(4) . . ?
C34 C33 C32 130(5) . . ?
N1 C35 C36 128(3) . 7_565 ?
N1 C35 C36 128(3) . . ?
C36 C35 C36 98(5) 7_565 . ?
C35 C36 C37 111(4) . . ?
C37 C37 C38 151(3) 7_565 . ?
C37 C37 C36 106(2) 7_565 . ?
C38 C37 C36 103(3) . . ?
C40 C39 C31 149(4) . . ?
C40 C39 C39 54(2) . 7_565 ?
C31 C39 C39 97(2) . 7_565 ?
C40 C39 N1 105(3) . . ?
C31 C39 N1 45.5(19) . . ?
C39 C39 N1 60.0(17) 7_565 . ?
C39 C40 C39 71(4) 7_565 . ?
C39 C40 C41 104(3) 7_565 7_565 ?
C39 C40 C41 135(4) . 7_565 ?
C39 C40 C41 135(4) 7_565 . ?
C39 C40 C41 104(3) . . ?
C41 C40 C41 47(4) 7_565 . ?
C41 C41 C42 63(2) 7_565 . ?
C41 C41 C40 66.6(19) 7_565 . ?
C42 C41 C40 112(5) . . ?
C41 C42 C41 54(5) 7_565 . ?
C52 C51 C52 180.000(16) . 5_556 ?
C52 C51 O1 98(4) . 5_556 ?
C52 C51 O1 82(4) 5_556 5_556 ?
C52 C51 O1 82(4) . . ?
C52 C51 O1 98(4) 5_556 . ?
O1 C51 O1 180.00(3) 5_556 . ?
C51 C52 O1 33(3) . 5_556 ?
C51 C52 O1 38(3) . . ?
O1 C52 O1 71(5) 5_556 . ?
C51 O1 C52 49(3) . 5_556 ?
C51 O1 C52 59(4) . . ?
C52 O1 C52 109(5) 5_556 . ?

loop_
_geom_bond_atom_site_label_1
_geom_bond_atom_site_label_2
_geom_bond_distance
_geom_bond_site_symmetry_2
_geom_bond_publ_flag
Ni S1 2.143(8) 7_565 ?
Ni S1 2.143(8) . ?
Ni S2 2.140(7) . ?
Ni S2 2.140(7) 7_565 ?
Fe1 C18 1.96(3) . ?
Fe1 C24 1.96(3) . ?
Fe1 C15 2.02(3) . ?
Fe1 C21 2.04(3) . ?
Fe1 C16 2.08(2) . ?
Fe1 C22 2.02(3) . ?
Fe1 C23 2.05(3) . ?
Fe1 C19 2.01(3) . ?
Fe1 C17 2.02(3) . ?
Fe1 C20 2.11(4) . ?
Fe2 C11 1.95(3) . ?
Fe2 C13 2.04(3) . ?
Fe2 C10 2.03(3) . ?
Fe2 C6 2.02(2) . ?
Fe2 C5 2.03(2) . ?
Fe2 C9 2.07(2) . ?
Fe2 C12 2.05(3) . ?
Fe2 C7 2.05(2) . ?
Fe2 C8 2.08(3) . ?
Fe2 C14 2.07(3) . ?
S1 C1 1.72(2) . ?
S2 C2 1.65(2) . ?
S3 C1 1.75(3) . ?
S3 C3 1.75(2) . ?
S4 C4 1.72(2) . ?
S4 C2 1.82(2) . ?
C1 C2 1.39(3) . ?
C3 C4 1.33(3) . ?
C3 C5 1.46(3) . ?
C4 C15 1.58(4) . ?
C5 C6 1.43(3) . ?
C5 C9 1.42(3) . ?
C6 C7 1.49(3) . ?
C7 C8 1.37(3) . ?
C8 C9 1.45(4) . ?
C10 C11 1.40(4) . ?
C10 C14 1.36(4) . ?
C11 C12 1.34(4) . ?
C12 C13 1.39(4) . ?
C13 C14 1.39(4) . ?
C15 C16 1.43(4) . ?
C15 C19 1.42(3) . ?
C16 C17 1.37(4) . ?
C17 C18 1.41(4) . ?
C18 C19 1.41(4) . ?
C20 C21 1.36(4) . ?
C20 C24 1.39(4) . ?
C21 C22 1.43(4) . ?
C22 C23 1.37(4) . ?
C23 C24 1.43(4) . ?
N1 C31 1.36(4) 7_565 ?
N1 C31 1.36(4) . ?
N1 C35 1.40(4) . ?
N1 C39 1.78(6) 7_565 ?
N1 C39 1.78(6) . ?
C31 C32 1.25(5) . ?
C31 C39 1.74(7) . ?
C32 C33 1.57(5) . ?
C33 C34 1.40(6) . ?
C35 C36 1.44(5) 7_565 ?
C35 C36 1.44(5) . ?
C36 C37 1.68(6) . ?
C37 C37 1.25(7) 7_565 ?
C37 C38 1.49(6) . ?
C39 C40 1.52(5) . ?
C39 C39 1.78(10) 7_565 ?
C40 C39 1.52(5) 7_565 ?
C40 C41 1.63(6) 7_565 ?
C40 C41 1.63(6) . ?
C41 C41 1.29(10) 7_565 ?
C41 C42 1.43(6) . ?
C42 C41 1.43(6) 7_565 ?
C51 C52 1.44(6) . ?
C51 C52 1.44(6) 5_556 ?
C51 O1 1.04(8) 5_556 ?
C51 O1 1.04(8) . ?
C52 O1 1.89(8) 5_556 ?
C52 O1 1.66(8) . ?
O1 C52 1.89(8) 5_556 ?
